data_2104496
loop_
_publ_author_name
'Marsh, Richard E.'

_publ_section_title
;
 Space groups <i>P</i>1 and <i>Cc</i>: how are they doing?
;
_journal_coeditor_code BK5088
_journal_issue 6
_journal_name_full 'Acta Crystallographica Section B'
_journal_page_first 782
_journal_page_last 783
_journal_paper_doi 10.1107/S0108768109046448
_journal_volume 65
_journal_year 2009
_chemical_formula_moiety 'C38 H36 Fe N6, 2(F6 P)'
_chemical_formula_sum 'C38 H36 F12 Fe N6 P2'
_chemical_formula_weight 922.52
_chemical_name_systematic
;
(6,6'-(N, N'-Dibenzyl-N,N'-bis(2-pyridylmethyl)-bis(aminomethyl)-2,2'-
bipyridine-iron(ii) bis(hexafluorophosphate).
;
_space_group_IT_number 15
_symmetry_cell_setting monoclinic
_symmetry_space_group_name_Hall '-C 2yc'
_symmetry_space_group_name_H-M 'C 1 2/c 1'
_cell_angle_alpha 90.00
_cell_angle_beta 96.486(10)
_cell_angle_gamma 90.00
_cell_formula_units_Z 4
_cell_length_a 17.1997(14)
_cell_length_b 12.3844(14)
_cell_length_c 18.0384(13)
_cell_measurement_temperature 100(2)
_cell_volume 3817.7(6)
_diffrn_radiation_type MoK\a
_diffrn_radiation_wavelength 0.71073
_exptl_crystal_density_diffrn 1.605
_exptl_crystal_F_000 1880
_cod_data_source_file bk5088.cif
_cod_data_source_block YACPAU
_cod_depositor_comments
;
The following automatic conversions were performed:
'_symmetry_cell_setting' value 'Monoclinic' changed to 'monoclinic'
according to '/home/saulius/struct/CIF-dictionaries/cif_core.dic'
dictionary named 'cif_core.dic' version 2.4.1 from 2010-06-29.

Automatic conversion script
Id: cif_fix_enum 1527 2010-12-29 10:47:43Z saulius 

The following automatic conversions were performed:

'_symmetry_cell_setting' value 'Monoclinic' changed to 'monoclinic'
according to /home/saulius/struct/CIF-dictionaries/cif_core.dic
dictionary named 'cif_core.dic' version 2.4.1 from 2010-06-29.

Automatic conversion script
Id: cif_fix_values 1715 2011-07-08 13:25:40Z adriana 
;
_cod_original_sg_symbol_H-M C2/c
_cod_database_code 2104496

loop_
_symmetry_equiv_pos_as_xyz
'x, y, z'
'-x, y, 1/2-z'
'x, -y, z+1/2'
'-x, -y, -z'
'x+1/2, y+1/2, z'
'1/2-x, 1/2-y, -z'
'1/2-x, 1/2+y, 1/2-z'
'x+1/2, -y+1/2, z+1/2'

loop_
_atom_site_label
_atom_site_type_symbol
_atom_site_fract_x
_atom_site_fract_y
_atom_site_fract_z
_atom_site_occupancy
Fe1 Fe 0.5 0.92661 0.25 1
P1 P 0.8306 0.8816 0.1318 1
F1 F 0.8915 0.8464 0.1990 1
F2 F 0.8592 0.7828 0.0862 1
F3 F 0.7747 0.9230 0.0652 1
F4 F 0.8025 0.9796 0.1787 1
F5 F 0.7668 0.8115 0.1618 1
F6 F 0.8957 0.9526 0.1004 1
N1 N 0.4744 0.8144 0.3092 1
C1 C 0.4424 0.8320 0.3753 1
C2 C 0.4178 0.7454 0.4153 1
H1 H 0.3959 0.7575 0.4604 1
C3 C 0.4255 0.6414 0.3893 1
H2 H 0.4088 0.5822 0.4167 1
C4 C 0.4576 0.6238 0.3232 1
H3 H 0.4628 0.5526 0.3055 1
C5 C 0.4821 0.7103 0.2832 1
N2 N 0.6050 0.9368 0.3072 1
C6 C 0.6705 0.8782 0.2930 1
H4 H 0.6668 0.8264 0.2541 1
C7 C 0.7416 0.8954 0.3356 1
H5 H 0.7864 0.8553 0.3258 1
C8 C 0.7470 0.9712 0.3924 1
H6 H 0.7956 0.9829 0.4216 1
C9 C 0.6814 1.0298 0.4067 1
H7 H 0.6852 1.0816 0.4456 1
C10 C 0.6104 1.0126 0.3641 1
C11 C 0.3958 1.1866 0.3832 1
C12 C 0.3499 1.1590 0.4388 1
H8 H 0.3202 1.0942 0.4349 1
C13 C 0.3474 1.2260 0.5002 1
H9 H 0.3162 1.2072 0.5382 1
C14 C 0.3910 1.3207 0.5060 1
H10 H 0.3894 1.3666 0.5479 1
C15 C 0.4368 1.3483 0.4504 1
H11 H 0.4665 1.4130 0.4542 1
C16 C 0.4392 1.2812 0.3890 1
H12 H 0.4706 1.3002 0.3510 1
N3 N 0.4674 1.0226 0.3378 1
C17 C 0.4390 0.9468 0.3928 1
H13 H 0.4682 0.9586 0.4374 1
H14 H 0.3886 0.9634 0.3981 1
C18 C 0.5398 1.0766 0.3700 1
H15 H 0.5447 1.1460 0.3442 1
H16 H 0.5360 1.0923 0.4230 1
C19 C 0.4050 1.1110 0.3192 1
H17 H 0.4188 1.1535 0.2766 1
H18 H 0.3544 1.0758 0.3041 1

loop_
_geom_angle_atom_site_label_1
_geom_angle_atom_site_label_2
_geom_angle_atom_site_label_3
_geom_angle
_geom_angle_site_symmetry_1
_geom_angle_site_symmetry_2
_geom_angle_site_symmetry_3
_geom_angle_publ_flag
N1 Fe1 N2 90.56 . . . yes
N1 Fe1 N3 83.58 . . . yes
N1 Fe1 N1 81.63 . . 2_655 yes
N1 Fe1 N2 94.98 . . 2_655 yes
N1 Fe1 N3 165.04 . . 2_655 yes
N2 Fe1 N3 82.92 . . . yes
N1 Fe1 N2 94.98 2_655 . . yes
N2 Fe1 N2 172.69 . . 2_655 yes
N2 Fe1 N3 92.94 . . 2_655 yes
N1 Fe1 N3 165.04 2_655 . . yes
N2 Fe1 N3 92.94 2_655 . . yes
N3 Fe1 N3 111.28 . . 2_655 yes
N1 Fe1 N2 90.56 2_655 . 2_655 yes
N1 Fe1 N3 83.58 2_655 . 2_655 yes
N2 Fe1 N3 82.92 2_655 . 2_655 yes
F1 P1 F2 88.12 . . . yes
F1 P1 F3 175.94 . . . yes
F1 P1 F4 91.01 . . . yes
F1 P1 F5 90.68 . . . yes
F1 P1 F6 89.62 . . . yes
F2 P1 F3 93.17 . . . yes
F2 P1 F4 179.06 . . . yes
F2 P1 F5 91.28 . . . yes
F2 P1 F6 88.25 . . . yes
F3 P1 F4 87.73 . . . yes
F3 P1 F5 93.14 . . . yes
F3 P1 F6 86.57 . . . yes
F4 P1 F5 88.39 . . . yes
F4 P1 F6 92.09 . . . yes
F5 P1 F6 179.44 . . . yes
Fe1 N1 C1 121.74 . . . yes
Fe1 N1 C5 118.02 . . . yes
C1 N1 C5 120.06 . . . yes
Fe1 N2 C6 125.59 . . . yes
Fe1 N2 C10 114.19 . . . yes
C6 N2 C10 120.18 . . . yes
Fe1 N3 C17 106.30 . . . yes
Fe1 N3 C18 105.52 . . . yes
Fe1 N3 C19 118.33 . . . yes
C17 N3 C18 110.48 . . . yes
C17 N3 C19 108.66 . . . yes
C18 N3 C19 107.44 . . . yes
N1 C1 C2 120.05 . . . yes
N1 C1 C17 111.65 . . . yes
C2 C1 C17 128.30 . . . no
C1 C2 C3 119.88 . . . no
C2 C3 C4 120.06 . . . no
C3 C4 C5 120.07 . . . no
C4 C5 C5 129.21 . . 2_655 no
N1 C5 C4 119.89 . . . yes
N1 C5 C5 110.88 . . 2_655 yes
N2 C6 C7 120.08 . . . yes
C6 C7 C8 119.72 . . . no
C7 C8 C9 120.21 . . . no
C8 C9 C10 120.03 . . . no
C9 C10 C18 124.29 . . . no
N2 C10 C9 119.77 . . . yes
N2 C10 C18 115.70 . . . yes
C12 C11 C19 121.18 . . . no
C16 C11 C19 118.68 . . . no
C12 C11 C16 119.93 . . . no
C11 C12 C13 120.06 . . . no
C12 C13 C14 119.96 . . . no
C13 C14 C15 119.97 . . . no
C14 C15 C16 119.99 . . . no
C11 C16 C15 120.09 . . . no
N3 C17 C1 116.51 . . . yes
N3 C18 C10 113.36 . . . yes
N3 C19 C11 113.85 . . . yes

loop_
_geom_bond_atom_site_label_1
_geom_bond_atom_site_label_2
_geom_bond_distance
_geom_bond_site_symmetry_1
_geom_bond_site_symmetry_2
_geom_bond_publ_flag
Fe1 N1 1.8362 . . yes
Fe1 N2 1.9802 . . yes
Fe1 N3 2.1063 . . yes
Fe1 N1 1.8362 . 2_655 yes
Fe1 N2 1.9802 . 2_655 yes
Fe1 N3 2.1063 . 2_655 yes
P1 F4 1.5858 . . yes
P1 F5 1.5443 . . yes
P1 F6 1.5783 . . yes
P1 F2 1.5834 . . yes
P1 F3 1.5393 . . yes
P1 F1 1.5715 . . yes
N1 C5 1.3833 . . yes
N1 C1 1.3858 . . yes
N2 C6 1.3880 . . yes
N2 C10 1.3863 . . yes
N3 C17 1.4878 . . yes
N3 C18 1.4737 . . yes
N3 C19 1.5433 . . yes
C1 C2 1.3852 . . no
C1 C17 1.4590 . . no
C2 C3 1.3822 . . no
C3 C4 1.3866 . . no
C4 C5 1.3836 . . no
C5 C5 1.4073 . 2_655 no
C6 C7 1.3853 . . no
C7 C8 1.3850 . . no
C8 C9 1.3900 . . no
C9 C10 1.3839 . . no
C10 C18 1.4640 . . no
C11 C19 1.5085 . . no
C11 C16 1.3868 . . no
C11 C12 1.3874 . . no
C12 C13 1.3884 . . no
C13 C14 1.3896 . . no
C14 C15 1.3863 . . no
C15 C16 1.3890 . . no
C2 H1 0.9500 . . no
C3 H2 0.9500 . . no
C4 H3 0.9500 . . no
C6 H4 0.9500 . . no
C7 H5 0.9500 . . no
C8 H6 0.9500 . . no
C9 H7 0.9500 . . no
C12 H8 0.9500 . . no
C13 H9 0.9500 . . no
C14 H10 0.9500 . . no
C15 H11 0.9500 . . no
C16 H12 0.9500 . . no
C17 H14 0.9100 . . no
C17 H13 0.9100 . . no
C18 H15 0.9900 . . no
C18 H16 0.9800 . . no
C19 H18 0.9800 . . no
C19 H17 0.9800 . . no
